data_2103572
loop_
_publ_author_name
'Matsumoto, Shinya'
'Mizuguchi, Jin'

_publ_section_title
;
 Structures of tetrathiabenzoquinone derivatives and the
 order--disorder phase transition
;
_journal_issue 1
_journal_name_full 'Acta Crystallographica Section B'
_journal_page_first 82
_journal_page_last 87
_journal_paper_doi 10.1107/S0108768100014087
_journal_volume 57
_journal_year 2001
_chemical_formula_moiety 'C12 H12 O2 S4 '
_chemical_formula_sum 'C12 H12 O2 S4'
_chemical_formula_weight 316.47
_chemical_name_systematic
;
3,4,9,10-tetrahydro-2H,8H-benzo[1,2-b:4,5-b']bis[1,4] dithiepin-6,12-dione
;
_space_group_IT_number 56
_symmetry_cell_setting orthorhombic
_symmetry_space_group_name_Hall '-P 2ab 2ac'
_symmetry_space_group_name_H-M 'P c c n'
_audit_creation_method 'from TEXRAY.INF file'
_cell_angle_alpha 90
_cell_angle_beta 90
_cell_angle_gamma 90
_cell_formula_units_Z 4
_cell_length_a 9.758(2)
_cell_length_b 16.846(2)
_cell_length_c 7.981(2)
_cell_measurement_reflns_used 25
_cell_measurement_temperature 296.2
_cell_measurement_theta_max 15.0
_cell_measurement_theta_min 14.7
_cell_volume 1311.9(5)
_computing_cell_refinement 'Rigaku/AFC Diffractometer Control'
_computing_data_collection 'Rigaku/AFC Diffractometer Control'
_computing_data_reduction teXsan
_computing_molecular_graphics 'ORTEP II(Johnson, 1976)'
_computing_publication_material teXsan
_computing_structure_refinement teXsan
_computing_structure_solution 'SIR92(Altomare et al, 1994)'
_diffrn_ambient_temperature 296.2
_diffrn_measurement_device_type 'Rigaku AFC7R'
_diffrn_measurement_method \w-2\q
_diffrn_radiation_monochromator graphite
_diffrn_radiation_source 'Rigaku rotating anode'
_diffrn_radiation_type 'Mo K\a'
_diffrn_radiation_wavelength .7107
_diffrn_reflns_av_R_equivalents .000
_diffrn_reflns_av_sigmaI/netI .026
_diffrn_reflns_limit_h_max 12
_diffrn_reflns_limit_h_min 0
_diffrn_reflns_limit_k_max 21
_diffrn_reflns_limit_k_min 0
_diffrn_reflns_limit_l_max 10
_diffrn_reflns_limit_l_min 0
_diffrn_reflns_number 1510
_diffrn_reflns_reduction_process 'Lp corrections applied'
_diffrn_reflns_theta_max 27.49
_diffrn_reflns_theta_min 2.55
_diffrn_standards_decay_% -.13
_diffrn_standards_interval_count 150
_diffrn_standards_number 3
_exptl_absorpt_coefficient_mu .713
_exptl_absorpt_correction_T_max 1.000
_exptl_absorpt_correction_T_min .836
_exptl_absorpt_correction_type psi-scan
_exptl_absorpt_process_details '(North, Phillips & Mathews, 1968)'
_exptl_crystal_colour 'dark orange'
_exptl_crystal_density_diffrn 1.602
_exptl_crystal_density_method 'not measured'
_exptl_crystal_description prismatic
_exptl_crystal_F_000 656.00
_exptl_crystal_size_max .800
_exptl_crystal_size_mid .300
_exptl_crystal_size_min .150
_refine_diff_density_max .35
_refine_diff_density_min -.28
_refine_ls_extinction_coef .027(5)
_refine_ls_extinction_method
;
Zachariasen(1967) type 2 Gaussian isotropic
;
_refine_ls_goodness_of_fit_all 1.051
_refine_ls_goodness_of_fit_ref 1.051
_refine_ls_hydrogen_treatment refxyz
_refine_ls_matrix_type full
_refine_ls_number_constraints 0
_refine_ls_number_parameters 107
_refine_ls_number_reflns 1264
_refine_ls_number_restraints 0
_refine_ls_R_factor_all .0377
_refine_ls_R_factor_gt .0377
_refine_ls_shift/su_max .0338
_refine_ls_shift/su_mean .0023
_refine_ls_structure_factor_coef F
_refine_ls_weighting_details
;
w = 1/[\s^2^(Fo) + 0.00346|Fo|^2^]
;
_refine_ls_weighting_scheme calc
_refine_ls_wR_factor_all .0724
_refine_ls_wR_factor_ref .0659
_reflns_number_gt 1264
_reflns_number_total 1510
_reflns_threshold_expression I>2.0sigma(I)
_cod_data_source_file oa0031.cif
_cod_data_source_block 2
_cod_original_cell_volume 1312.0(3)
_cod_original_formula_sum 'C12 H12 O2 S4 '
_cod_database_code 2103572
_cod_database_fobs_code 2103572

loop_
_symmetry_equiv_pos_as_xyz
x,y,z
1/2-x,1/2-y,z
1/2+x,-y,1/2-z
-x,1/2+y,1/2-z
-x,-y,-z
1/2+x,1/2+y,-z
1/2-x,y,1/2+z
x,1/2-y,1/2+z

loop_
_atom_site_label
_atom_site_fract_x
_atom_site_fract_y
_atom_site_fract_z
_atom_site_U_iso_or_equiv
_atom_site_adp_type
_atom_site_calc_flag
_atom_site_occupancy
_atom_site_type_symbol
S(1) .36463(5) .07390(3) .21954(8) .0513(2) Uani d 1.00 S
S(2) .57316(4) .24539(3) .12550(6) .0452(2) Uani d 1.00 S
O(1) .0931(2) .12265(9) .1824(2) .0529(4) Uani d 1.00 O
C(1) .1659(2) .18130(10) .1779(2) .0360(4) Uani d 1.00 C
C(2) .3180(2) .17270(10) .1862(2) .0355(4) Uani d 1.00 C
C(3) .3966(2) .23820(10) .1637(2) .0355(4) Uani d 1.00 C
C(4) .5401(3) .07960(10) .2920(3) .0502(6) Uani d 1.00 C
C(5) .6448(2) .0855(2) .1527(3) .0510(6) Uani d 1.00 C
C(6) .6116(2) .15060(10) .0302(3) .0489(5) Uani d 1.00 C
H(4a) .552(3) .041(2) .363(3) .066(8) Uiso d 1.00 H
H(4b) .552(3) .127(2) .378(3) .059(7) Uiso d 1.00 H
H(5a) .740(3) .102(2) .205(4) .063(7) Uiso d 1.00 H
H(5b) .651(2) .032(2) .104(3) .053(7) Uiso d 1.00 H
H(6a) .542(3) .1390(10) -.038(3) .049(6) Uiso d 1.00 H
H(6b) .686(3) .165(2) -.032(3) .052(6) Uiso d 1.00 H

loop_
_atom_site_aniso_label
_atom_site_aniso_U_11
_atom_site_aniso_U_22
_atom_site_aniso_U_33
_atom_site_aniso_U_12
_atom_site_aniso_U_13
_atom_site_aniso_U_23
S(1) .0488(4) .0280(4) .0773(5) .0025(2) -.0002(2) -.0011(2)
S(2) .0322(4) .0460(4) .0575(4) -.0003(2) .0040(2) .0051(2)
O(1) .0404(7) .0330(8) .0850(10) -.0069(6) .0053(7) -.0085(7)
C(1) .0355(8) .0309(8) .0415(8) -.0027(6) .0032(7) -.0053(6)
C(2) .0338(8) .0308(8) .0420(8) .0021(6) .0007(6) -.0021(6)
C(3) .0322(7) .0347(9) .0394(8) -.0005(6) .0000(7) .0020(7)
C(4) .0560(10) .0390(10) .0550(10) .0123(9) -.0086(9) -.0014(8)
C(5) .0460(10) .0500(10) .0580(10) .0153(8) -.0087(8) -.0141(10)
C(6) .0387(9) .0650(10) .0433(9) .0084(8) -.0003(9) -.0092(9)

loop_
_atom_type_symbol
_atom_type_description
_atom_type_scat_dispersion_real
_atom_type_scat_dispersion_imag
_atom_type_scat_source
C C .003 .002
;
International Tables for Crystallography
(1992, Vol. C, Tables 4.2.6.8 and 6.1.1.1)
;
H H .000 .000
;
International Tables for Crystallography
(1992, Vol. C, Table 6.1.1.2)
;
S S .125 .123
;
International Tables for Crystallography
(1992, Vol. C, Tables 4.2.6.8 and 6.1.1.1)
;
O O .011 .006
;
International Tables for Crystallography
(1992, Vol. C, Tables 4.2.6.8 and 6.1.1.1)
;

loop_
_geom_angle_atom_site_label_1
_geom_angle_atom_site_label_2
_geom_angle_atom_site_label_3
_geom_angle_site_symmetry_1
_geom_angle_site_symmetry_2
_geom_angle_site_symmetry_3
_geom_angle
_geom_angle_publ_flag
C(2) S(1) C(4) 1_555 1_555 1_555 104.16(9) no
C(3) S(2) C(6) 1_555 1_555 1_555 102.44(10) no
O(1) C(1) C(2) 1_555 1_555 1_555 120.0(2) no
O(1) C(1) C(3) 1_555 1_555 2_555 120.1(2) no
C(2) C(1) C(3) 1_555 1_555 2_555 119.9(2) no
S(1) C(2) C(1) 1_555 1_555 1_555 111.00(10) no
S(1) C(2) C(3) 1_555 1_555 1_555 130.40(10) no
C(1) C(2) C(3) 1_555 1_555 1_555 118.5(2) no
S(2) C(3) C(1) 1_555 1_555 2_555 110.60(10) no
S(2) C(3) C(2) 1_555 1_555 1_555 129.40(10) no
C(1) C(3) C(2) 2_555 1_555 1_555 119.9(2) no
S(1) C(4) C(5) 1_555 1_555 1_555 114.0(2) no
S(1) C(4) H(4a) 1_555 1_555 1_555 107.0(10) no
S(1) C(4) H(4b) 1_555 1_555 1_555 110.0(10) no
C(5) C(4) H(4a) 1_555 1_555 1_555 115.0(10) no
C(5) C(4) H(4b) 1_555 1_555 1_555 110.0(10) no
H(4a) C(4) H(4b) 1_555 1_555 1_555 97(2) no
C(4) C(5) C(6) 1_555 1_555 1_555 112.3(2) no
C(4) C(5) H(5a) 1_555 1_555 1_555 108.0(10) no
C(4) C(5) H(5b) 1_555 1_555 1_555 105.0(10) no
C(6) C(5) H(5a) 1_555 1_555 1_555 104.0(10) no
C(6) C(5) H(5b) 1_555 1_555 1_555 115.0(10) no
H(5a) C(5) H(5b) 1_555 1_555 1_555 110.0(10) no
S(2) C(6) C(5) 1_555 1_555 1_555 114.5(2) no
S(2) C(6) H(6a) 1_555 1_555 1_555 107.0(10) no
S(2) C(6) H(6b) 1_555 1_555 1_555 99.0(10) no
C(5) C(6) H(6a) 1_555 1_555 1_555 113.0(10) no
C(5) C(6) H(6b) 1_555 1_555 1_555 111.0(10) no
H(6a) C(6) H(6b) 1_555 1_555 1_555 109(2) no

loop_
_geom_bond_atom_site_label_1
_geom_bond_atom_site_label_2
_geom_bond_site_symmetry_1
_geom_bond_site_symmetry_2
_geom_bond_distance
_geom_bond_publ_flag
S(1) C(2) 1_555 1_555 1.746(2) no
S(1) C(4) 1_555 1_555 1.810(2) no
S(2) C(3) 1_555 1_555 1.754(2) no
S(2) C(6) 1_555 1_555 1.807(2) no
O(1) C(1) 1_555 1_555 1.217(2) no
C(1) C(2) 1_555 1_555 1.493(3) no
C(1) C(3) 1_555 2_555 1.491(3) no
C(2) C(3) 1_555 1_555 1.355(3) no
C(4) C(5) 1_555 1_555 1.513(3) no
C(4) H(4a) 1_555 1_555 .88(3) no
C(4) H(4b) 1_555 1_555 1.06(3) no
C(5) C(6) 1_555 1_555 1.506(3) no
C(5) H(5a) 1_555 1_555 1.05(3) no
C(5) H(5b) 1_555 1_555 .98(3) no
C(6) H(6a) 1_555 1_555 .89(3) no
C(6) H(6b) 1_555 1_555 .91(3) no

loop_
_geom_contact_atom_site_label_1
_geom_contact_atom_site_label_2
_geom_contact_distance
_geom_contact_site_symmetry_1
_geom_contact_site_symmetry_2
_geom_contact_publ_flag
S(1) H(5b) 3.08(2) 1_555 3_455 ?
S(1) H(5b) 3.14(3) 1_555 5_655 ?
S(1) H(5a) 3.27(3) 1_555 3_455 ?
S(1) C(5) 3.585(2) 1_555 3_455 ?
S(1) O(1) 3.807(2) 1_555 7_555 yes
S(2) H(4b) 2.92(3) 1_555 8_554 ?
S(2) H(6b) 3.07(3) 1_555 2_655 ?
S(2) H(5a) 3.21(3) 1_555 2_655 ?
S(2) H(6b) 3.31(2) 1_555 8_555 ?
S(2) H(6a) 3.34(2) 1_555 8_555 ?
S(2) S(2) 3.994(3) 1_555 8_555 yes
S(2) S(2) 3.4550(10) 1_555 2_655 yes
O(1) H(6a) 2.61(3) 1_555 7_555 ?
O(1) H(4a) 2.80(3) 1_555 3_455 yes
O(1) H(4b) 2.81(2) 1_555 7_554 ?
O(1) H(5b) 3.16(3) 1_555 3_455 ?
O(1) H(4a) 3.23(3) 1_555 7_554 ?
O(1) C(6) 3.452(3) 1_555 7_555 yes
O(1) C(4) 3.452(3) 1_555 3_455 yes
O(1) C(4) 3.453(3) 1_555 7_554 yes
O(1) H(5a) 3.47(3) 1_555 1_455 ?
C(1) C(2) 3.930(2) 1_555 7_554 yes
C(1) H(6a) 3.12(3) 1_555 7_555 ?
C(1) H(4b) 3.33(3) 1_555 7_554 ?
C(3) C(3) 4.0106(4) 1_555 8_555 yes
C(3) H(6a) 3.46(3) 1_555 8_555 ?
C(3) H(4b) 3.55(3) 1_555 8_554 ?
C(4) H(6b) 3.34(3) 1_555 7_655 ?
C(4) H(4a) 3.54(3) 1_555 5_656 ?
C(5) H(6b) 3.29(3) 1_555 7_655 ?
C(6) H(5a) 3.09(3) 1_555 7_654 ?
C(6) H(4b) 3.52(3) 1_555 7_654 ?
H(4a) H(4a) 2.77(6) 1_555 5_656 ?
H(4a) H(6b) 3.40(4) 1_555 7_655 ?
H(4a) H(5b) 3.48(4) 1_555 7_655 ?
H(4a) H(5a) 3.55(4) 1_555 7_655 ?
H(4b) H(6b) 2.73(4) 1_555 7_655 ?
H(4b) H(5a) 3.33(4) 1_555 7_655 ?
H(5a) H(6a) 3.03(4) 1_555 7_655 ?
H(5a) H(5b) 3.56(4) 1_555 7_655 ?
H(5b) H(6a) 3.47(3) 1_555 5_655 ?
H(5b) H(5b) 3.55(5) 1_555 5_655 ?
H(6b) H(6b) 3.13(5) 1_555 2_655 ?

loop_
_geom_torsion_atom_site_label_1
_geom_torsion_atom_site_label_2
_geom_torsion_atom_site_label_3
_geom_torsion_atom_site_label_4
_geom_torsion_site_symmetry_1
_geom_torsion_site_symmetry_2
_geom_torsion_site_symmetry_3
_geom_torsion_site_symmetry_4
_geom_torsion
S(1) C(2) C(1) O(1) 1_555 1_555 1_555 1_555 -5.0(2)
S(1) C(2) C(1) C(3) 1_555 1_555 1_555 2_555 175.20(10)
S(1) C(2) C(3) S(2) 1_555 1_555 1_555 1_555 11.7(3)
S(1) C(2) C(3) C(1) 1_555 1_555 1_555 2_555 -165.40(10)
S(1) C(4) C(5) C(6) 1_555 1_555 1_555 1_555 51.4(2)
S(2) C(3) C(1) O(1) 1_555 1_555 2_555 2_555 -8.4(2)
S(2) C(3) C(1) C(2) 1_555 1_555 2_555 2_555 171.40(10)
S(2) C(3) C(2) C(1) 1_555 1_555 1_555 1_555 -166.20(10)
S(2) C(6) C(5) C(4) 1_555 1_555 1_555 1_555 49.3(2)
O(1) C(1) C(2) C(3) 1_555 1_555 1_555 1_555 173.3(2)
O(1) C(1) C(3) C(2) 1_555 1_555 2_555 2_555 169.2(2)
C(1) C(2) S(1) C(4) 1_555 1_555 1_555 1_555 -162.20(10)
C(1) C(3) S(2) C(6) 1_555 2_555 2_555 2_555 -157.50(10)
C(2) S(1) C(4) C(5) 1_555 1_555 1_555 1_555 -83.7(2)
C(2) C(3) S(2) C(6) 1_555 1_555 1_555 1_555 25.2(2)
C(3) S(2) C(6) C(5) 1_555 1_555 1_555 1_555 -87.3(2)
C(3) C(2) S(1) C(4) 1_555 1_555 1_555 1_555 19.7(2)
